data_7153135
loop_
_publ_author_name
'Ramesh, Subburethinam'
'Kr Ghosh, Suman'
'Nagarajan, Rajagopal'

_publ_section_title
;
 Copper catalyzed synthesis of fused benzimidazolopyrazine derivatives via
 tandem benzimidazole formation/annulation of \d-alkynyl aldehyde.
;
_journal_issue 44
_journal_name_full 'Organic &amp; biomolecular chemistry'
_journal_page_first 7712
_journal_page_last 7720
_journal_paper_doi 10.1039/c3ob41044g
_journal_volume 11
_journal_year 2013
_chemical_formula_sum 'C20 H17 N3 O0.5'
_chemical_formula_weight 307.36
_chemical_name_systematic
;
?
;
_space_group_IT_number 15
_symmetry_cell_setting monoclinic
_symmetry_space_group_name_Hall '-C 2yc'
_symmetry_space_group_name_H-M 'C 1 2/c 1'
_atom_sites_solution_hydrogens geom
_atom_sites_solution_primary direct
_atom_sites_solution_secondary difmap
_audit_creation_method SHELXL-97
_cell_angle_alpha 90.00
_cell_angle_beta 108.136(2)
_cell_angle_gamma 90.00
_cell_formula_units_Z 16
_cell_length_a 18.482(3)
_cell_length_b 24.976(4)
_cell_length_c 14.268(2)
_cell_measurement_reflns_used 9344
_cell_measurement_temperature 298
_cell_measurement_theta_max 25.75
_cell_measurement_theta_min 2.22
_cell_volume 6259.0(17)
_computing_cell_refinement 'Bruker SMART'
_computing_data_collection 'Bruker SMART'
_computing_data_reduction 'Bruker SAINT'
_computing_molecular_graphics 'Bruker SHELXTL'
_computing_publication_material 'Bruker SHELXTL'
_computing_structure_refinement 'SHELXL-97 (Sheldrick, 1997)'
_computing_structure_solution 'SHELXS-97 (Sheldrick, 1990)'
_diffrn_ambient_temperature 298
_diffrn_measured_fraction_theta_full 0.998
_diffrn_measured_fraction_theta_max 0.998
_diffrn_measurement_device_type 'CCD area detector'
_diffrn_measurement_method 'phi and omega scans'
_diffrn_radiation_monochromator graphite
_diffrn_radiation_source 'fine-focus sealed tube'
_diffrn_radiation_type MoK\a
_diffrn_radiation_wavelength 0.71073
_diffrn_reflns_av_R_equivalents 0.0409
_diffrn_reflns_av_sigmaI/netI 0.0319
_diffrn_reflns_limit_h_max 22
_diffrn_reflns_limit_h_min -22
_diffrn_reflns_limit_k_max 30
_diffrn_reflns_limit_k_min -30
_diffrn_reflns_limit_l_max 17
_diffrn_reflns_limit_l_min -17
_diffrn_reflns_number 32322
_diffrn_reflns_theta_full 26.04
_diffrn_reflns_theta_max 26.04
_diffrn_reflns_theta_min 1.42
_exptl_absorpt_coefficient_mu 0.081
_exptl_absorpt_correction_T_max 0.9920
_exptl_absorpt_correction_T_min 0.9809
_exptl_absorpt_correction_type multi-scan
_exptl_crystal_colour COLORLESS
_exptl_crystal_density_diffrn 1.305
_exptl_crystal_density_method 'not measured'
_exptl_crystal_description NEEDLE
_exptl_crystal_F_000 2592
_exptl_crystal_size_max 0.24
_exptl_crystal_size_mid 0.18
_exptl_crystal_size_min 0.10
_refine_diff_density_max 1.417
_refine_diff_density_min -0.610
_refine_diff_density_rms 0.103
_refine_ls_extinction_method none
_refine_ls_goodness_of_fit_ref 1.301
_refine_ls_hydrogen_treatment constr
_refine_ls_matrix_type full
_refine_ls_number_parameters 430
_refine_ls_number_reflns 6180
_refine_ls_number_restraints 0
_refine_ls_restrained_S_all 1.301
_refine_ls_R_factor_all 0.1411
_refine_ls_R_factor_gt 0.1048
_refine_ls_shift/su_max 0.262
_refine_ls_shift/su_mean 0.010
_refine_ls_structure_factor_coef Fsqd
_refine_ls_weighting_details 'calc w=1/[\s^2^(Fo^2^)+(0.2000P)^2^+0.0000P] where P=(Fo^2^+2Fc^2^)/3'
_refine_ls_weighting_scheme calc
_refine_ls_wR_factor_gt 0.3198
_refine_ls_wR_factor_ref 0.3499
_reflns_number_gt 3918
_reflns_number_total 6180
_reflns_threshold_expression >2sigma(I)
_cod_data_source_file c3ob41044g.txt
_cod_data_source_block rn113-2m
_cod_depositor_comments
;
The following automatic conversions were performed:

'_symmetry_cell_setting' value 'Monoclinic' changed to 'monoclinic'
according to /home/saulius/struct/CIF-dictionaries/cif_core.dic
dictionary named 'cif_core.dic' version 2.4.2 from
2011-04-26.

'_exptl_absorpt_correction_type' value 'MULTI-SCAN'
changed to 'multi-scan' according to
/home/saulius/struct/CIF-dictionaries/cif_core.dic dictionary named
'cif_core.dic' version 2.4.2 from
2011-04-26.

'_refine_ls_hydrogen_treatment' value 'CONSTR' changed
to 'constr' according to
/home/saulius/struct/CIF-dictionaries/cif_core.dic dictionary named
'cif_core.dic' version 2.4.2 from 2011-04-26.

Automatic conversion script
Id: cif_fix_values 1891 2012-01-12 08:04:46Z andrius 
;
_cod_original_cell_volume 6259.1(17)
_cod_original_sg_symbol_H-M 'C2/c '
_cod_database_code 7153135

loop_
_symmetry_equiv_pos_as_xyz
'x, y, z'
'-x, y, -z+1/2'
'x+1/2, y+1/2, z'
'-x+1/2, y+1/2, -z+1/2'
'-x, -y, -z'
'x, -y, z-1/2'
'-x+1/2, -y+1/2, -z'
'x+1/2, -y+1/2, z-1/2'

loop_
_atom_site_label
_atom_site_type_symbol
_atom_site_fract_x
_atom_site_fract_y
_atom_site_fract_z
_atom_site_U_iso_or_equiv
_atom_site_adp_type
_atom_site_occupancy
_atom_site_symmetry_multiplicity
_atom_site_calc_flag
_atom_site_refinement_flags
N1 N 0.09715(15) 0.08767(11) 0.87778(19) 0.0507(7) Uani 1 1 d .
C1 C 0.02082(19) 0.08907(15) 0.8761(2) 0.0518(9) Uani 1 1 d .
C2 C -0.01501(19) 0.03846(15) 0.8749(2) 0.0514(9) Uani 1 1 d .
C3 C 0.1222(2) 0.13946(15) 0.8780(2) 0.0572(9) Uani 1 1 d .
N2 N 0.02816(18) -0.00826(12) 0.87813(18) 0.0555(8) Uani 1 1 d .
C4 C -0.0217(2) -0.05133(17) 0.8742(2) 0.0641(11) Uani 1 1 d .
N3 N -0.08620(17) 0.02819(14) 0.8697(2) 0.0638(9) Uani 1 1 d .
C5 C 0.13763(19) 0.04083(15) 0.8851(2) 0.0553(9) Uani 1 1 d .
H5 H 0.1888 0.0424 0.8892 0.066 Uiso 1 1 calc R
C6 C 0.1933(2) 0.15870(16) 0.8794(3) 0.0657(10) Uani 1 1 d .
H6 H 0.2329 0.1357 0.8800 0.079 Uiso 1 1 calc R
C7 C -0.00238(18) 0.14097(15) 0.8762(2) 0.0531(9) Uani 1 1 d .
C8 C 0.1052(2) -0.00681(15) 0.8864(2) 0.0552(9) Uani 1 1 d .
C9 C 0.0609(2) 0.17299(15) 0.8770(2) 0.0578(9) Uani 1 1 d .
C10 C -0.0909(2) -0.02788(18) 0.8701(2) 0.0678(11) Uani 1 1 d .
C11 C -0.1536(3) -0.0606(2) 0.8651(3) 0.0814(13) Uani 1 1 d .
H11 H -0.2004 -0.0457 0.8621 0.098 Uiso 1 1 calc R
C12 C 0.1484(3) -0.05792(18) 0.8992(3) 0.0800(12) Uani 1 1 d .
H12A H 0.1275 -0.0801 0.8423 0.120 Uiso 1 1 calc R
H12B H 0.1447 -0.0761 0.9568 0.120 Uiso 1 1 calc R
H12C H 0.2008 -0.0505 0.9068 0.120 Uiso 1 1 calc R
C13 C 0.0721(3) 0.22842(18) 0.8753(3) 0.0765(12) Uani 1 1 d .
H13 H 0.0328 0.2521 0.8731 0.092 Uiso 1 1 calc R
C14 C 0.1430(3) 0.24714(19) 0.8769(3) 0.0850(13) Uani 1 1 d .
H14 H 0.1509 0.2839 0.8759 0.102 Uiso 1 1 calc R
C15 C -0.1443(4) -0.1153(2) 0.8646(3) 0.0953(18) Uani 1 1 d .
C16 C -0.0766(3) -0.1368(2) 0.8680(3) 0.0884(15) Uani 1 1 d .
H16 H -0.0724 -0.1739 0.8673 0.106 Uiso 1 1 calc R
C17 C -0.0787(2) 0.16068(18) 0.8773(3) 0.0708(11) Uani 1 1 d .
H17A H -0.1071 0.1315 0.8921 0.106 Uiso 1 1 calc R
H17B H -0.1059 0.1753 0.8138 0.106 Uiso 1 1 calc R
H17C H -0.0719 0.1880 0.9267 0.106 Uiso 1 1 calc R
C18 C -0.0135(3) -0.10672(18) 0.8725(3) 0.0827(14) Uani 1 1 d .
H18 H 0.0325 -0.1225 0.8743 0.099 Uiso 1 1 calc R
C19 C 0.2019(3) 0.21318(19) 0.8798(3) 0.0819(13) Uani 1 1 d .
H19 H 0.2489 0.2275 0.8822 0.098 Uiso 1 1 calc R
N4 N 1.03552(16) 0.47720(12) 0.12674(18) 0.0525(7) Uani 1 1 d .
C20 C 0.95875(19) 0.47819(16) 0.1210(2) 0.0529(9) Uani 1 1 d .
N6 N 0.85210(17) 0.41673(16) 0.1194(2) 0.0690(10) Uani 1 1 d .
C21 C 0.92292(19) 0.42789(15) 0.1197(2) 0.0533(9) Uani 1 1 d .
C22 C 0.9158(2) 0.33829(18) 0.1201(2) 0.0644(11) Uani 1 1 d .
N5 N 0.96480(17) 0.38155(13) 0.12003(18) 0.0566(8) Uani 1 1 d .
C23 C 1.0610(2) 0.52894(15) 0.1291(2) 0.0548(9) Uani 1 1 d .
C24 C 0.9988(2) 0.56220(15) 0.1247(2) 0.0564(9) Uani 1 1 d .
C25 C 0.8477(2) 0.36122(18) 0.1201(2) 0.0635(10) Uani 1 1 d .
C26 C 0.7868(3) 0.3291(2) 0.1229(3) 0.0783(13) Uani 1 1 d .
H26 H 0.7409 0.3441 0.1237 0.094 Uiso 1 1 calc R
C27 C 1.1323(2) 0.54806(17) 0.1335(3) 0.0653(10) Uani 1 1 d .
H27 H 1.1720 0.5247 0.1357 0.078 Uiso 1 1 calc R
C28 C 1.04164(19) 0.38223(15) 0.1231(2) 0.0542(9) Uani 1 1 d .
C29 C 0.93458(19) 0.53048(16) 0.1188(2) 0.0562(9) Uani 1 1 d .
C30 C 1.0819(2) 0.33170(17) 0.1209(3) 0.0730(11) Uani 1 1 d .
H30A H 1.1320 0.3393 0.1175 0.110 Uiso 1 1 calc R
H30B H 1.0541 0.3112 0.0641 0.110 Uiso 1 1 calc R
H30C H 1.0860 0.3116 0.1796 0.110 Uiso 1 1 calc R
C31 C 1.1427(2) 0.60221(18) 0.1346(3) 0.0725(11) Uani 1 1 d .
H31 H 1.1898 0.6162 0.1363 0.087 Uiso 1 1 calc R
C32 C 1.07461(19) 0.43068(16) 0.1272(2) 0.0555(9) Uani 1 1 d .
H32 H 1.1256 0.4325 0.1305 0.067 Uiso 1 1 calc R
C33 C 0.7968(3) 0.2741(2) 0.1246(3) 0.0881(15) Uani 1 1 d .
C34 C 0.8557(2) 0.54941(19) 0.1083(3) 0.0742(12) Uani 1 1 d .
H34A H 0.8214 0.5195 0.0938 0.111 Uiso 1 1 calc R
H34B H 0.8401 0.5750 0.0556 0.111 Uiso 1 1 calc R
H34C H 0.8549 0.5659 0.1688 0.111 Uiso 1 1 calc R
C35 C 1.0823(3) 0.6369(2) 0.1331(3) 0.0882(14) Uani 1 1 d .
H35 H 1.0907 0.6737 0.1356 0.106 Uiso 1 1 calc R
C36 C 0.9240(3) 0.28307(19) 0.1206(3) 0.0810(13) Uani 1 1 d .
H36 H 0.9693 0.2673 0.1195 0.097 Uiso 1 1 calc R
C37 C 1.0112(2) 0.61786(19) 0.1282(3) 0.0709(11) Uani 1 1 d .
H37 H 0.9720 0.6414 0.1271 0.085 Uiso 1 1 calc R
C38 C 0.8627(3) 0.2526(2) 0.1228(3) 0.0855(14) Uani 1 1 d .
H38 H 0.8672 0.2155 0.1231 0.103 Uiso 1 1 calc R
O2 O 0.25354(15) 0.44315(14) 0.26298(19) 0.0896(10) Uani 1 1 d .
C49 C 0.7356(4) 0.2340(3) 0.1315(4) 0.126(2) Uani 1 1 d .
H49A H 0.7476 0.2212 0.1980 0.190 Uiso 1 1 calc R
H49B H 0.7341 0.2044 0.0880 0.190 Uiso 1 1 calc R
H49C H 0.6869 0.2514 0.1128 0.190 Uiso 1 1 calc R
C50 C -0.2046(4) -0.1559(3) 0.8642(5) 0.149(3) Uani 1 1 d .
H50A H -0.1986 -0.1670 0.9306 0.223 Uiso 1 1 calc R
H50B H -0.1994 -0.1864 0.8259 0.223 Uiso 1 1 calc R
H50C H -0.2540 -0.1403 0.8359 0.223 Uiso 1 1 calc R

loop_
_atom_site_aniso_label
_atom_site_aniso_U_11
_atom_site_aniso_U_22
_atom_site_aniso_U_33
_atom_site_aniso_U_23
_atom_site_aniso_U_13
_atom_site_aniso_U_12
N1 0.0408(16) 0.0564(18) 0.0562(15) -0.0015(12) 0.0171(12) -0.0082(13)
C1 0.0427(19) 0.069(3) 0.0446(17) -0.0031(14) 0.0158(13) -0.0041(16)
C2 0.0471(19) 0.065(2) 0.0419(16) -0.0021(14) 0.0145(13) -0.0160(17)
C3 0.053(2) 0.066(2) 0.0526(18) -0.0030(16) 0.0159(15) -0.0060(18)
N2 0.0570(18) 0.063(2) 0.0464(14) 0.0018(12) 0.0154(12) -0.0113(15)
C4 0.066(3) 0.080(3) 0.0428(17) 0.0006(16) 0.0127(15) -0.031(2)
N3 0.0495(18) 0.088(3) 0.0558(16) -0.0062(15) 0.0190(13) -0.0168(16)
C5 0.0436(19) 0.064(2) 0.0604(19) 0.0033(16) 0.0196(15) 0.0000(17)
C6 0.051(2) 0.066(2) 0.081(2) -0.0014(18) 0.0219(18) -0.0110(18)
C7 0.0457(19) 0.065(2) 0.0491(17) -0.0024(15) 0.0155(14) -0.0045(16)
C8 0.055(2) 0.061(2) 0.0502(17) 0.0011(15) 0.0170(15) -0.0038(17)
C9 0.057(2) 0.059(2) 0.0574(19) -0.0036(15) 0.0170(16) -0.0045(17)
C10 0.072(3) 0.083(3) 0.0471(18) -0.0022(17) 0.0165(17) -0.031(2)
C11 0.071(3) 0.110(4) 0.062(2) -0.005(2) 0.0197(19) -0.039(3)
C12 0.082(3) 0.073(3) 0.087(3) 0.009(2) 0.028(2) 0.005(2)
C13 0.076(3) 0.063(3) 0.089(3) -0.007(2) 0.024(2) -0.008(2)
C14 0.084(3) 0.063(3) 0.107(3) -0.005(2) 0.028(3) -0.024(3)
C15 0.130(5) 0.092(4) 0.059(2) -0.006(2) 0.021(3) -0.071(4)
C16 0.114(4) 0.075(3) 0.065(2) 0.007(2) 0.013(3) -0.036(3)
C17 0.058(2) 0.081(3) 0.076(2) -0.006(2) 0.0254(19) 0.007(2)
C18 0.114(4) 0.059(3) 0.063(2) 0.0050(18) 0.010(2) -0.023(3)
C19 0.065(3) 0.079(3) 0.103(3) -0.006(2) 0.028(2) -0.024(2)
N4 0.0422(16) 0.068(2) 0.0489(14) -0.0042(12) 0.0158(11) -0.0052(14)
C20 0.0412(18) 0.078(3) 0.0404(16) 0.0020(14) 0.0133(13) 0.0035(17)
N6 0.0463(18) 0.107(3) 0.0539(16) 0.0016(15) 0.0164(13) -0.0063(16)
C21 0.0434(19) 0.074(3) 0.0426(16) 0.0001(15) 0.0136(13) -0.0061(18)
C22 0.057(2) 0.085(3) 0.0493(18) -0.0015(17) 0.0133(16) -0.022(2)
N5 0.0506(17) 0.069(2) 0.0482(15) -0.0003(13) 0.0125(12) -0.0080(15)
C23 0.058(2) 0.066(2) 0.0404(16) -0.0014(14) 0.0147(14) -0.0110(18)
C24 0.060(2) 0.065(2) 0.0429(17) 0.0033(15) 0.0153(15) 0.0019(19)
C25 0.063(2) 0.073(3) 0.0543(19) -0.0009(17) 0.0178(16) -0.022(2)
C26 0.064(3) 0.107(4) 0.066(2) -0.008(2) 0.0225(19) -0.023(2)
C27 0.054(2) 0.081(3) 0.061(2) -0.0017(18) 0.0187(16) -0.013(2)
C28 0.048(2) 0.065(2) 0.0469(16) -0.0036(14) 0.0111(14) -0.0051(17)
C29 0.050(2) 0.075(3) 0.0433(17) 0.0022(15) 0.0149(14) -0.0026(18)
C30 0.068(3) 0.077(3) 0.076(2) -0.0023(19) 0.025(2) 0.003(2)
C31 0.066(3) 0.074(3) 0.079(3) -0.001(2) 0.025(2) -0.012(2)
C32 0.0401(18) 0.076(3) 0.0508(18) -0.0004(16) 0.0147(14) -0.0002(18)
C33 0.106(4) 0.090(4) 0.066(2) -0.008(2) 0.025(2) -0.045(3)
C34 0.059(2) 0.091(3) 0.076(2) 0.006(2) 0.0254(19) 0.015(2)
C35 0.112(4) 0.077(3) 0.073(3) 0.005(2) 0.025(2) -0.024(3)
C36 0.095(3) 0.073(3) 0.072(2) -0.005(2) 0.020(2) -0.016(3)
C37 0.069(3) 0.077(3) 0.068(2) 0.0065(19) 0.0227(19) 0.001(2)
C38 0.100(4) 0.082(3) 0.075(3) -0.005(2) 0.027(2) -0.025(3)
O2 0.0647(18) 0.115(3) 0.090(2) 0.0080(16) 0.0247(15) 0.0040(15)
C49 0.145(5) 0.116(4) 0.124(4) -0.009(4) 0.051(4) -0.040(4)
C50 0.147(6) 0.137(6) 0.142(5) 0.008(4) 0.015(4) -0.046(5)

loop_
_atom_type_symbol
_atom_type_description
_atom_type_scat_dispersion_real
_atom_type_scat_dispersion_imag
_atom_type_scat_source
C C 0.0033 0.0016 'International Tables Vol C Tables 4.2.6.8 and 6.1.1.4'
H H 0.0000 0.0000 'International Tables Vol C Tables 4.2.6.8 and 6.1.1.4'
N N 0.0061 0.0033 'International Tables Vol C Tables 4.2.6.8 and 6.1.1.4'
O O 0.0106 0.0060 'International Tables Vol C Tables 4.2.6.8 and 6.1.1.4'

loop_
_geom_angle_atom_site_label_1
_geom_angle_atom_site_label_2
_geom_angle_atom_site_label_3
_geom_angle
C3 N1 C5 128.8(3)
C3 N1 C1 108.2(3)
C5 N1 C1 122.9(3)
C7 C1 N1 109.7(3)
C7 C1 C2 134.2(3)
N1 C1 C2 116.0(3)
N3 C2 N2 112.7(3)
N3 C2 C1 128.7(4)
N2 C2 C1 118.6(3)
N1 C3 C6 129.8(4)
N1 C3 C9 106.9(3)
C6 C3 C9 123.2(4)
C8 N2 C4 131.6(4)
C8 N2 C2 122.4(3)
C4 N2 C2 106.0(3)
C10 C4 C18 121.4(4)
C10 C4 N2 105.2(4)
C18 C4 N2 133.4(4)
C2 N3 C10 104.8(3)
C8 C5 N1 121.5(3)
C8 C5 H5 119.2
N1 C5 H5 119.2
C19 C6 C3 116.8(4)
C19 C6 H6 121.6
C3 C6 H6 121.6
C1 C7 C9 106.1(3)
C1 C7 C17 127.5(3)
C9 C7 C17 126.4(4)
C5 C8 N2 118.3(3)
C5 C8 C12 122.7(4)
N2 C8 C12 119.0(3)
C13 C9 C3 117.8(4)
C13 C9 C7 133.2(4)
C3 C9 C7 109.0(3)
C4 C10 C11 119.4(4)
C4 C10 N3 111.3(3)
C11 C10 N3 129.3(4)
C15 C11 C10 118.4(5)
C15 C11 H11 120.8
C10 C11 H11 120.8
C8 C12 H12A 109.5
C8 C12 H12B 109.5
H12A C12 H12B 109.5
C8 C12 H12C 109.5
H12A C12 H12C 109.5
H12B C12 H12C 109.5
C14 C13 C9 118.5(4)
C14 C13 H13 120.7
C9 C13 H13 120.8
C19 C14 C13 122.0(4)
C19 C14 H14 119.0
C13 C14 H14 119.0
C16 C15 C11 120.7(4)
C16 C15 C50 114.1(6)
C11 C15 C50 125.2(6)
C15 C16 C18 123.3(5)
C15 C16 H16 118.4
C18 C16 H16 118.4
C7 C17 H17A 109.5
C7 C17 H17B 109.5
H17A C17 H17B 109.5
C7 C17 H17C 109.5
H17A C17 H17C 109.5
H17B C17 H17C 109.5
C16 C18 C4 116.7(5)
C16 C18 H18 121.7
C4 C18 H18 121.6
C6 C19 C14 121.6(4)
C6 C19 H19 119.2
C14 C19 H19 119.2
C32 N4 C23 128.6(3)
C32 N4 C20 122.8(3)
C23 N4 C20 108.6(3)
C29 C20 N4 109.5(3)
C29 C20 C21 133.9(3)
N4 C20 C21 116.6(3)
C21 N6 C25 105.5(3)
N6 C21 N5 111.7(3)
N6 C21 C20 129.6(4)
N5 C21 C20 118.7(3)
C25 C22 C36 120.7(4)
C25 C22 N5 105.5(4)
C36 C22 N5 133.8(4)
C21 N5 C28 123.0(3)
C21 N5 C22 106.3(3)
C28 N5 C22 130.6(4)
N4 C23 C27 129.8(4)
N4 C23 C24 106.6(3)
C27 C23 C24 123.6(4)
C37 C24 C23 117.4(3)
C37 C24 C29 133.1(4)
C23 C24 C29 109.5(3)
C22 C25 N6 111.1(3)
C22 C25 C26 120.3(4)
N6 C25 C26 128.6(4)
C33 C26 C25 117.8(5)
C33 C26 H26 121.1
C25 C26 H26 121.1
C31 C27 C23 118.1(4)
C31 C27 H27 121.0
C23 C27 H27 121.0
C32 C28 N5 116.8(3)
C32 C28 C30 123.1(3)
N5 C28 C30 120.1(3)
C20 C29 C24 105.7(3)
C20 C29 C34 126.9(4)
C24 C29 C34 127.3(4)
C28 C30 H30A 109.5
C28 C30 H30B 109.5
H30A C30 H30B 109.5
C28 C30 H30C 109.5
H30A C30 H30C 109.5
H30B C30 H30C 109.5
C27 C31 C35 120.1(4)
C27 C31 H31 120.0
C35 C31 H31 120.0
C28 C32 N4 122.1(3)
C28 C32 H32 118.9
N4 C32 H32 118.9
C38 C33 C26 120.9(5)
C38 C33 C49 115.6(5)
C26 C33 C49 123.4(6)
C29 C34 H34A 109.5
C29 C34 H34B 109.5
H34A C34 H34B 109.5
C29 C34 H34C 109.5
H34A C34 H34C 109.5
H34B C34 H34C 109.5
C37 C35 C31 121.8(4)
C37 C35 H35 119.1
C31 C35 H35 119.1
C38 C36 C22 117.4(5)
C38 C36 H36 121.3
C22 C36 H36 121.3
C35 C37 C24 119.0(4)
C35 C37 H37 120.5
C24 C37 H37 120.5
C33 C38 C36 122.8(5)
C33 C38 H38 118.6
C36 C38 H38 118.6
C33 C49 H49A 109.5
C33 C49 H49B 109.5
H49A C49 H49B 109.5
C33 C49 H49C 109.5
H49A C49 H49C 109.5
H49B C49 H49C 109.5
C15 C50 H50A 109.5
C15 C50 H50B 109.5
H50A C50 H50B 109.5
C15 C50 H50C 109.5
H50A C50 H50C 109.5
H50B C50 H50C 109.5

loop_
_geom_bond_atom_site_label_1
_geom_bond_atom_site_label_2
_geom_bond_distance
N1 C3 1.373(5)
N1 C5 1.375(5)
N1 C1 1.404(4)
C1 C7 1.366(5)
C1 C2 1.425(5)
C2 N3 1.320(4)
C2 N2 1.406(5)
C3 C6 1.393(5)
C3 C9 1.405(5)
N2 C8 1.392(5)
N2 C4 1.406(5)
C4 C10 1.391(6)
C4 C18 1.393(7)
N3 C10 1.403(5)
C5 C8 1.335(5)
C5 H5 0.9300
C6 C19 1.370(6)
C6 H6 0.9300
C7 C9 1.414(5)
C7 C17 1.498(5)
C8 C12 1.486(6)
C9 C13 1.401(6)
C10 C11 1.401(5)
C11 C15 1.377(8)
C11 H11 0.9300
C12 H12A 0.9600
C12 H12B 0.9600
C12 H12C 0.9600
C13 C14 1.386(6)
C13 H13 0.9300
C14 C19 1.370(6)
C14 H14 0.9300
C15 C16 1.350(8)
C15 C50 1.505(7)
C16 C18 1.372(6)
C16 H16 0.9300
C17 H17A 0.9600
C17 H17B 0.9600
C17 H17C 0.9600
C18 H18 0.9300
C19 H19 0.9300
N4 C32 1.367(5)
N4 C23 1.372(5)
N4 C20 1.396(4)
C20 C29 1.377(5)
C20 C21 1.418(5)
N6 C21 1.337(4)
N6 C25 1.389(6)
C21 N5 1.392(5)
C22 C25 1.382(6)
C22 C36 1.387(6)
C22 N5 1.410(5)
N5 C28 1.407(4)
C23 C27 1.385(5)
C23 C24 1.404(5)
C24 C37 1.407(6)
C24 C29 1.407(5)
C25 C26 1.394(5)
C26 C33 1.386(7)
C26 H26 0.9300
C27 C31 1.366(6)
C27 H27 0.9300
C28 C32 1.348(5)
C28 C30 1.470(6)
C29 C34 1.496(5)
C30 H30A 0.9600
C30 H30B 0.9600
C30 H30C 0.9600
C31 C35 1.408(7)
C31 H31 0.9300
C32 H32 0.9300
C33 C38 1.339(7)
C33 C49 1.536(7)
C34 H34A 0.9600
C34 H34B 0.9600
C34 H34C 0.9600
C35 C37 1.379(6)
C35 H35 0.9300
C36 C38 1.374(6)
C36 H36 0.9300
C37 H37 0.9300
C38 H38 0.9300
C49 H49A 0.9600
C49 H49B 0.9600
C49 H49C 0.9600
C50 H50A 0.9600
C50 H50B 0.9600
C50 H50C 0.9600
